data_7040118
loop_
_publ_author_name
'Zhao, Dan'
'Liu, Xiao-Hui'
'Shi, Zhuang-Zhi'
'Zhu, Chen-Dan'
'Zhao, Yue'
'Wang, Peng'
'Sun, Wei-Yin'

_publ_section_title
;
 Three powerful dinuclear metal-organic catalysts for converting CO2 into
 organic carbonates.
;
_journal_issue 36
_journal_name_full 'Dalton transactions (Cambridge, England : 2003)'
_journal_page_first 14184
_journal_page_last 14190
_journal_paper_doi 10.1039/c6dt02755e
_journal_volume 45
_journal_year 2016
_chemical_formula_moiety 'C22 H36 Cu2 N6 O2, 2(Cl O4), 2(H2 O)'
_chemical_formula_sum 'C22 H40 Cl2 Cu2 N6 O12'
_chemical_formula_weight 778.58
_space_group_crystal_system monoclinic
_space_group_IT_number 14
_space_group_name_Hall '-P 2yn'
_space_group_name_H-M_alt 'P 1 21/n 1'
_symmetry_space_group_name_Hall '-P 2yn'
_symmetry_space_group_name_H-M 'P 1 21/n 1'
_atom_sites_solution_hydrogens mixed
_atom_sites_solution_primary direct
_atom_sites_solution_secondary difmap
_audit_creation_method SHELXL-2014/7
_audit_update_record
;
2016-08-01 deposited with the CCDC.
2016-08-02 downloaded from the CCDC.
;
_cell_angle_alpha 90
_cell_angle_beta 95.160(2)
_cell_angle_gamma 90
_cell_formula_units_Z 4
_cell_length_a 16.857(2)
_cell_length_b 10.4260(10)
_cell_length_c 17.971(2)
_cell_measurement_reflns_used 3528
_cell_measurement_temperature 293(2)
_cell_measurement_theta_max 24.17
_cell_measurement_theta_min 2.26
_cell_volume 3145.6(6)
_computing_cell_refinement 'Bruker SMART'
_computing_data_collection 'Bruker SMART'
_computing_data_reduction 'Bruker SAINT'
_computing_molecular_graphics 'Bruker SHELXTL'
_computing_publication_material 'Bruker SHELXTL'
_computing_structure_refinement 'SHELXL-2014/7 (Sheldrick, 2014)'
_computing_structure_solution 'SHELXS-2014/7 (Sheldrick, 2014)'
_diffrn_ambient_temperature 293(2)
_diffrn_measured_fraction_theta_full 0.996
_diffrn_measured_fraction_theta_max 0.996
_diffrn_measurement_device_type 'CCD area detector'
_diffrn_measurement_method 'phi and omega scans'
_diffrn_radiation_type MoK\a
_diffrn_radiation_wavelength 0.71073
_diffrn_reflns_av_R_equivalents 0.0314
_diffrn_reflns_av_unetI/netI 0.0398
_diffrn_reflns_Laue_measured_fraction_full 0.996
_diffrn_reflns_Laue_measured_fraction_max 0.996
_diffrn_reflns_limit_h_max 20
_diffrn_reflns_limit_h_min -20
_diffrn_reflns_limit_k_max 12
_diffrn_reflns_limit_k_min -12
_diffrn_reflns_limit_l_max 11
_diffrn_reflns_limit_l_min -21
_diffrn_reflns_number 14022
_diffrn_reflns_point_group_measured_fraction_full 0.996
_diffrn_reflns_point_group_measured_fraction_max 0.996
_diffrn_reflns_theta_full 24.998
_diffrn_reflns_theta_max 24.998
_diffrn_reflns_theta_min 1.587
_diffrn_source 'fine-focus sealed tube'
_exptl_absorpt_coefficient_mu 1.590
_exptl_absorpt_correction_T_max 0.7313
_exptl_absorpt_correction_T_min 0.6302
_exptl_absorpt_correction_type multi-scan
_exptl_absorpt_process_details sadabs
_exptl_crystal_colour green
_exptl_crystal_density_diffrn 1.644
_exptl_crystal_density_method 'not measured'
_exptl_crystal_description needle
_exptl_crystal_F_000 1608
_exptl_crystal_size_max 0.320
_exptl_crystal_size_mid 0.280
_exptl_crystal_size_min 0.210
_refine_diff_density_max 0.970
_refine_diff_density_min -1.080
_refine_diff_density_rms 0.093
_refine_ls_extinction_method none
_refine_ls_goodness_of_fit_ref 1.046
_refine_ls_hydrogen_treatment constr
_refine_ls_matrix_type full
_refine_ls_number_parameters 398
_refine_ls_number_reflns 5520
_refine_ls_number_restraints 72
_refine_ls_restrained_S_all 1.316
_refine_ls_R_factor_all 0.0708
_refine_ls_R_factor_gt 0.0517
_refine_ls_shift/su_max 0.001
_refine_ls_shift/su_mean 0.000
_refine_ls_structure_factor_coef Fsqd
_refine_ls_weighting_details 'w=1/[\s^2^(Fo^2^)+(0.0899P)^2^+3.6920P] where P=(Fo^2^+2Fc^2^)/3'
_refine_ls_weighting_scheme calc
_refine_ls_wR_factor_gt 0.1435
_refine_ls_wR_factor_ref 0.1582
_reflns_Friedel_coverage 0.000
_reflns_number_gt 4174
_reflns_number_total 5520
_reflns_threshold_expression 'I > 2\s(I)'
_cod_data_source_file c6dt02755e2.cif
_cod_data_source_block 2
_cod_depositor_comments
;
The following automatic conversions were performed:

'_exptl_absorpt_correction_type' value 'MULTI-SCAN' changed to
'multi-scan' according to
/usr/data/users/saulius/crontab/automatic-downloads/rss-feeds/RSC/lib/dictionaries/cif_core.dic
dictionary named 'cif_core.dic' version 2.4.2 from 2011-04-26.

Automatic conversion script
Id: cif_fix_values 4268 2015-11-12 08:31:59Z antanas 

 Adding full bibliography for 7040117--7040122.cif.
;
_cod_database_code 7040118
_shelx_shelxl_version_number 2014/7
_shelx_space_group_comment
;
The symmetry employed for this shelxl refinement is uniquely defined
by the following loop, which should always be used as a source of
symmetry information in preference to the above space-group names.
They are only intended as comments.
;
_shelx_estimated_absorpt_t_min 0.630
_shelx_estimated_absorpt_t_max 0.731

loop_
_space_group_symop_operation_xyz
'x, y, z'
'-x+1/2, y+1/2, -z+1/2'
'-x, -y, -z'
'x-1/2, -y-1/2, z-1/2'

loop_
_atom_site_label
_atom_site_type_symbol
_atom_site_fract_x
_atom_site_fract_y
_atom_site_fract_z
_atom_site_U_iso_or_equiv
_atom_site_adp_type
_atom_site_occupancy
_atom_site_site_symmetry_order
_atom_site_calc_flag
_atom_site_refinement_flags_posn
_atom_site_refinement_flags_adp
Cu1 Cu 0.43632(3) 0.72128(5) 0.20208(3) 0.03821(19) Uani 1 1 d . .
Cu2 Cu 0.58334(3) 0.89555(5) 0.22568(3) 0.03449(19) Uani 1 1 d . .
C1 C 0.4391(3) 0.9652(4) 0.1173(3) 0.0358(10) Uani 1 1 d . .
C2 C 0.3562(3) 0.9612(5) 0.1032(3) 0.0446(12) Uani 1 1 d . .
H2 H 0.3281 0.8912 0.1191 0.054 Uiso 1 1 calc R U
C3 C 0.3159(3) 1.0608(6) 0.0657(3) 0.0513(14) Uani 1 1 d . .
H3 H 0.2607 1.0573 0.0573 0.062 Uiso 1 1 calc R U
C4 C 0.3556(3) 1.1644(5) 0.0408(3) 0.0518(14) Uani 1 1 d . .
H4 H 0.3281 1.2312 0.0158 0.062 Uiso 1 1 calc R U
C5 C 0.4380(3) 1.1674(5) 0.0537(3) 0.0483(13) Uani 1 1 d . .
H5 H 0.4655 1.2374 0.0369 0.058 Uiso 1 1 calc R U
C6 C 0.4807(3) 1.0687(5) 0.0911(3) 0.0387(11) Uani 1 1 d . .
C7 C 0.5735(3) 0.6659(5) 0.3215(3) 0.0373(11) Uani 1 1 d . .
C8 C 0.5378(3) 0.5476(5) 0.3354(3) 0.0418(12) Uani 1 1 d . .
C9 C 0.5559(3) 0.4900(6) 0.4049(3) 0.0548(15) Uani 1 1 d . .
H9 H 0.5310 0.4133 0.4153 0.066 Uiso 1 1 calc R U
C10 C 0.6093(4) 0.5433(7) 0.4583(3) 0.0634(17) Uani 1 1 d . .
H10 H 0.6203 0.5032 0.5043 0.076 Uiso 1 1 calc R U
C11 C 0.6463(3) 0.6558(6) 0.4433(3) 0.0542(14) Uani 1 1 d . .
H11 H 0.6836 0.6910 0.4789 0.065 Uiso 1 1 calc R U
C12 C 0.6292(3) 0.7173(5) 0.3764(3) 0.0458(12) Uani 1 1 d . .
H12 H 0.6547 0.7941 0.3672 0.055 Uiso 1 1 calc R U
C13 C 0.5695(3) 1.0724(5) 0.0994(3) 0.0431(12) Uani 1 1 d . .
H13A H 0.5867 1.1512 0.0771 0.052 Uiso 1 1 calc R U
H13B H 0.5892 1.0016 0.0714 0.052 Uiso 1 1 calc R U
C14 C 0.4831(3) 0.4835(5) 0.2761(3) 0.0450(12) Uani 1 1 d . .
H14A H 0.5118 0.4704 0.2322 0.054 Uiso 1 1 calc R U
H14B H 0.4687 0.3997 0.2941 0.054 Uiso 1 1 calc R U
C15 C 0.7274(3) 0.9417(6) 0.1557(3) 0.0509(13) Uani 1 1 d . .
H15A H 0.7113 0.9248 0.1034 0.061 Uiso 1 1 calc R U
H15B H 0.7852 0.9416 0.1626 0.061 Uiso 1 1 calc R U
C16 C 0.6962(3) 1.0686(5) 0.1775(3) 0.0500(13) Uani 1 1 d . .
H16A H 0.7110 1.1336 0.1426 0.060 Uiso 1 1 calc R U
H16B H 0.7199 1.0915 0.2269 0.060 Uiso 1 1 calc R U
C17 C 0.5792(3) 1.1704(5) 0.2251(3) 0.0471(13) Uani 1 1 d . .
H17A H 0.6096 1.2476 0.2174 0.057 Uiso 1 1 calc R U
H17B H 0.5236 1.1884 0.2103 0.057 Uiso 1 1 calc R U
C18 C 0.5887(3) 1.1350(5) 0.3051(3) 0.0527(14) Uani 1 1 d . .
H18A H 0.6448 1.1287 0.3223 0.063 Uiso 1 1 calc R U
H18B H 0.5647 1.1998 0.3346 0.063 Uiso 1 1 calc R U
C20 C 0.3921(5) 0.4893(6) 0.1225(4) 0.0735(19) Uani 1 1 d . .
H20A H 0.4398 0.4370 0.1241 0.088 Uiso 1 1 calc R U
H20B H 0.3541 0.4561 0.0836 0.088 Uiso 1 1 calc R U
C22 C 0.3188(4) 0.7139(6) 0.3081(4) 0.0673(17) Uani 1 1 d . .
H22A H 0.2732 0.7028 0.2718 0.081 Uiso 1 1 calc R U
H22B H 0.2999 0.7418 0.3549 0.081 Uiso 1 1 calc R U
C23 C 0.3641(3) 0.5885(6) 0.3193(3) 0.0573(15) Uani 1 1 d . .
H23A H 0.4014 0.5948 0.3635 0.069 Uiso 1 1 calc R U
H23B H 0.3269 0.5199 0.3273 0.069 Uiso 1 1 calc R U
C28 C 0.3573(4) 0.4828(6) 0.1966(3) 0.0600(16) Uani 1 1 d . .
H28A H 0.3039 0.5180 0.1918 0.072 Uiso 1 1 calc R U
H28B H 0.3542 0.3941 0.2124 0.072 Uiso 1 1 calc R U
N1 N 0.5492(3) 1.0100(4) 0.3136(3) 0.0525(11) Uani 1 1 d . .
H1A H 0.4966 1.0194 0.3104 0.063 Uiso 1 1 calc R U
H1B H 0.5651 0.9749 0.3575 0.063 Uiso 1 1 calc R U
N2 N 0.6071(2) 1.0652(4) 0.1777(2) 0.0374(9) Uani 1 1 d . .
N3 N 0.6952(2) 0.8415(4) 0.2028(3) 0.0515(11) Uani 1 1 d . .
H3A H 0.7265 0.8327 0.2451 0.062 Uiso 1 1 calc R U
H3B H 0.6932 0.7666 0.1789 0.062 Uiso 1 1 calc R U
N4 N 0.4119(5) 0.6243(5) 0.1057(3) 0.088(2) Uani 1 1 d . .
H4A H 0.3711 0.6608 0.0789 0.106 Uiso 1 1 calc R U
H4B H 0.4540 0.6265 0.0791 0.106 Uiso 1 1 calc R U
N5 N 0.3728(3) 0.8084(5) 0.2817(3) 0.0618(13) Uani 1 1 d . .
H5A H 0.4059 0.8366 0.3195 0.074 Uiso 1 1 calc R U
H5B H 0.3454 0.8749 0.2618 0.074 Uiso 1 1 calc R U
N6 N 0.4083(2) 0.5571(4) 0.2535(2) 0.0436(10) Uani 1 1 d . .
O1 O 0.47961(19) 0.8702(3) 0.15500(19) 0.0427(8) Uani 1 1 d . .
O2 O 0.5529(2) 0.7264(3) 0.25658(19) 0.0411(8) Uani 1 1 d . .
O4 O 0.3130(6) 0.0783(9) 0.3951(5) 0.184(4) Uani 1 1 d . U
O5 O 0.3057(5) 0.2735(7) 0.3540(4) 0.143(3) Uani 1 1 d . U
O6 O 0.4258(3) 0.1997(6) 0.4044(3) 0.110(2) Uani 1 1 d . U
O7 O 0.3713(4) 0.1276(7) 0.2891(3) 0.118(2) Uani 1 1 d . U
O8 O 0.1780(4) 0.0494(6) 0.6786(3) 0.1080(15) Uani 1 1 d . U
O9 O 0.2006(4) -0.1006(5) 0.5961(4) 0.1108(15) Uani 1 1 d . U
O10 O 0.1913(4) 0.1051(6) 0.5569(4) 0.1102(15) Uani 1 1 d . U
O11 O 0.0831(4) 0.0103(8) 0.5833(4) 0.1369(17) Uani 1 1 d . U
O1W O 0.5363(5) 0.1763(9) 0.5587(4) 0.160(3) Uani 1 1 d . .
H1WA H 0.5094 0.1953 0.5264 0.192 Uiso 1 1 d R U
H1WB H 0.5820 0.1659 0.5417 0.192 Uiso 1 1 d R U
O2W O 0.3610(7) 0.9531(12) 0.5268(5) 0.237(6) Uani 1 1 d . .
H2WA H 0.3570 1.0145 0.4956 0.284 Uiso 1 1 d R U
H2WB H 0.3147 0.9294 0.5363 0.284 Uiso 1 1 d R U
Cl1 Cl 0.35467(9) 0.17073(14) 0.36033(9) 0.0586(4) Uani 1 1 d . .
Cl2 Cl 0.16272(9) 0.01517(15) 0.60413(8) 0.0600(4) Uani 1 1 d . U

loop_
_atom_site_aniso_label
_atom_site_aniso_U_11
_atom_site_aniso_U_22
_atom_site_aniso_U_33
_atom_site_aniso_U_23
_atom_site_aniso_U_13
_atom_site_aniso_U_12
Cu1 0.0362(3) 0.0304(3) 0.0479(4) 0.0057(3) 0.0024(3) -0.0050(2)
Cu2 0.0315(3) 0.0294(3) 0.0428(3) 0.0025(2) 0.0052(2) -0.0021(2)
C1 0.039(3) 0.032(3) 0.036(2) 0.001(2) 0.000(2) 0.001(2)
C2 0.040(3) 0.048(3) 0.045(3) 0.004(2) 0.003(2) -0.002(2)
C3 0.042(3) 0.060(4) 0.051(3) -0.004(3) -0.006(2) 0.013(3)
C4 0.058(3) 0.042(3) 0.053(3) -0.006(3) -0.009(3) 0.013(3)
C5 0.065(4) 0.034(3) 0.044(3) 0.002(2) -0.001(3) -0.002(3)
C6 0.047(3) 0.034(3) 0.035(2) -0.003(2) 0.004(2) -0.002(2)
C7 0.030(2) 0.037(3) 0.045(3) 0.004(2) 0.008(2) 0.007(2)
C8 0.039(3) 0.039(3) 0.048(3) 0.008(2) 0.009(2) 0.006(2)
C9 0.050(3) 0.056(4) 0.060(3) 0.021(3) 0.015(3) 0.008(3)
C10 0.054(4) 0.087(5) 0.049(3) 0.024(3) 0.004(3) 0.012(3)
C11 0.040(3) 0.074(4) 0.047(3) -0.003(3) -0.002(2) 0.012(3)
C12 0.039(3) 0.050(3) 0.050(3) -0.002(2) 0.006(2) 0.008(2)
C13 0.044(3) 0.041(3) 0.045(3) 0.006(2) 0.008(2) -0.007(2)
C14 0.044(3) 0.030(3) 0.062(3) 0.006(2) 0.009(2) 0.000(2)
C15 0.032(3) 0.064(4) 0.057(3) 0.000(3) 0.010(2) -0.004(3)
C16 0.036(3) 0.053(3) 0.061(3) 0.006(3) 0.006(2) -0.010(3)
C17 0.048(3) 0.031(3) 0.062(3) -0.005(2) 0.002(3) -0.001(2)
C18 0.053(3) 0.046(3) 0.059(3) -0.013(3) 0.003(3) 0.002(3)
C20 0.098(5) 0.054(4) 0.065(4) -0.009(3) -0.013(4) -0.019(4)
C22 0.060(4) 0.069(4) 0.075(4) 0.005(3) 0.023(3) 0.004(3)
C23 0.045(3) 0.059(4) 0.071(4) 0.018(3) 0.023(3) 0.005(3)
C28 0.055(3) 0.044(3) 0.079(4) 0.002(3) -0.007(3) -0.017(3)
N1 0.063(3) 0.045(3) 0.052(3) 0.000(2) 0.017(2) 0.001(2)
N2 0.032(2) 0.036(2) 0.045(2) -0.0015(18) 0.0041(17) -0.0089(18)
N3 0.037(2) 0.049(3) 0.069(3) -0.002(2) 0.010(2) 0.005(2)
N4 0.147(6) 0.058(3) 0.057(3) -0.003(3) -0.005(4) -0.036(4)
N5 0.064(3) 0.043(3) 0.081(3) 0.006(2) 0.021(3) 0.006(2)
N6 0.038(2) 0.035(2) 0.058(3) 0.007(2) 0.0050(19) -0.0048(19)
O1 0.0374(18) 0.0337(18) 0.055(2) 0.0124(15) -0.0066(15) -0.0063(15)
O2 0.0410(18) 0.0329(18) 0.048(2) 0.0100(15) -0.0025(15) -0.0057(15)
O4 0.180(7) 0.195(8) 0.172(7) 0.075(6) -0.009(6) -0.111(6)
O5 0.146(6) 0.136(6) 0.144(6) -0.043(4) -0.011(5) 0.090(5)
O6 0.069(3) 0.152(6) 0.105(4) -0.050(4) -0.003(3) -0.015(3)
O7 0.110(4) 0.151(6) 0.091(4) -0.050(4) -0.005(3) 0.046(4)
O8 0.138(3) 0.104(3) 0.078(3) -0.018(2) -0.014(3) 0.018(3)
O9 0.139(3) 0.079(3) 0.115(3) -0.016(3) 0.012(3) 0.014(3)
O10 0.124(3) 0.098(3) 0.108(3) 0.017(3) 0.004(3) -0.011(3)
O11 0.087(3) 0.194(4) 0.126(3) 0.002(3) -0.009(3) -0.003(3)
O1W 0.133(6) 0.234(9) 0.113(5) -0.005(6) 0.008(4) 0.081(6)
O2W 0.263(12) 0.335(15) 0.121(6) 0.083(8) 0.058(7) 0.163(11)
Cl1 0.0531(8) 0.0499(8) 0.0736(10) -0.0024(7) 0.0104(7) -0.0031(7)
Cl2 0.0634(9) 0.0554(8) 0.0600(8) -0.0057(7) -0.0012(7) 0.0038(7)

loop_
_atom_type_symbol
_atom_type_description
_atom_type_scat_dispersion_real
_atom_type_scat_dispersion_imag
_atom_type_scat_source
C C 0.0033 0.0016 'International Tables Vol C Tables 4.2.6.8 and 6.1.1.4'
H H 0.0000 0.0000 'International Tables Vol C Tables 4.2.6.8 and 6.1.1.4'
N N 0.0061 0.0033 'International Tables Vol C Tables 4.2.6.8 and 6.1.1.4'
O O 0.0106 0.0060 'International Tables Vol C Tables 4.2.6.8 and 6.1.1.4'
Cu Cu 0.3201 1.2651 'International Tables Vol C Tables 4.2.6.8 and 6.1.1.4'
Cl Cl 0.1484 0.1585 'International Tables Vol C Tables 4.2.6.8 and 6.1.1.4'

loop_
_geom_angle_atom_site_label_1
_geom_angle_atom_site_label_2
_geom_angle_atom_site_label_3
_geom_angle
O1 Cu1 N4 94.71(19)
O1 Cu1 N6 171.45(15)
N4 Cu1 N6 86.0(2)
O1 Cu1 N5 100.87(17)
N4 Cu1 N5 137.3(3)
N6 Cu1 N5 84.18(18)
O1 Cu1 O2 79.15(13)
N4 Cu1 O2 121.3(2)
N6 Cu1 O2 93.18(14)
N5 Cu1 O2 100.71(18)
O2 Cu2 N2 171.18(15)
O2 Cu2 N3 94.55(17)
N2 Cu2 N3 86.23(17)
O2 Cu2 O1 80.20(13)
N2 Cu2 O1 92.19(14)
N3 Cu2 O1 125.54(17)
O2 Cu2 N1 101.83(16)
N2 Cu2 N1 84.36(16)
N3 Cu2 N1 128.84(19)
O1 Cu2 N1 105.01(17)
O1 C1 C6 119.4(4)
O1 C1 C2 121.4(4)
C6 C1 C2 119.2(4)
C3 C2 C1 120.3(5)
C3 C2 H2 119.8
C1 C2 H2 119.8
C4 C3 C2 121.3(5)
C4 C3 H3 119.3
C2 C3 H3 119.3
C3 C4 C5 118.4(5)
C3 C4 H4 120.8
C5 C4 H4 120.8
C4 C5 C6 122.0(5)
C4 C5 H5 119.0
C6 C5 H5 119.0
C1 C6 C5 118.7(5)
C1 C6 C13 121.2(4)
C5 C6 C13 120.0(5)
O2 C7 C8 119.0(4)
O2 C7 C12 122.3(5)
C8 C7 C12 118.7(5)
C9 C8 C7 118.4(5)
C9 C8 C14 120.9(5)
C7 C8 C14 120.7(4)
C10 C9 C8 121.9(6)
C10 C9 H9 119.1
C8 C9 H9 119.1
C11 C10 C9 119.4(5)
C11 C10 H10 120.3
C9 C10 H10 120.3
C10 C11 C12 120.7(5)
C10 C11 H11 119.6
C12 C11 H11 119.6
C11 C12 C7 120.8(5)
C11 C12 H12 119.6
C7 C12 H12 119.6
C6 C13 N2 115.5(4)
C6 C13 H13A 108.4
N2 C13 H13A 108.4
C6 C13 H13B 108.4
N2 C13 H13B 108.4
H13A C13 H13B 107.5
N6 C14 C8 114.3(4)
N6 C14 H14A 108.7
C8 C14 H14A 108.7
N6 C14 H14B 108.7
C8 C14 H14B 108.7
H14A C14 H14B 107.6
N3 C15 C16 108.7(4)
N3 C15 H15A 110.0
C16 C15 H15A 110.0
N3 C15 H15B 110.0
C16 C15 H15B 110.0
H15A C15 H15B 108.3
C15 C16 N2 110.9(4)
C15 C16 H16A 109.5
N2 C16 H16A 109.5
C15 C16 H16B 109.5
N2 C16 H16B 109.5
H16A C16 H16B 108.1
C18 C17 N2 111.0(4)
C18 C17 H17A 109.4
N2 C17 H17A 109.4
C18 C17 H17B 109.4
N2 C17 H17B 109.4
H17A C17 H17B 108.0
N1 C18 C17 108.1(4)
N1 C18 H18A 110.1
C17 C18 H18A 110.1
N1 C18 H18B 110.1
C17 C18 H18B 110.1
H18A C18 H18B 108.4
N4 C20 C28 109.6(5)
N4 C20 H20A 109.7
C28 C20 H20A 109.7
N4 C20 H20B 109.7
C28 C20 H20B 109.7
H20A C20 H20B 108.2
N5 C22 C23 107.8(5)
N5 C22 H22A 110.1
C23 C22 H22A 110.1
N5 C22 H22B 110.1
C23 C22 H22B 110.1
H22A C22 H22B 108.5
N6 C23 C22 111.5(5)
N6 C23 H23A 109.3
C22 C23 H23A 109.3
N6 C23 H23B 109.3
C22 C23 H23B 109.3
H23A C23 H23B 108.0
N6 C28 C20 109.7(5)
N6 C28 H28A 109.7
C20 C28 H28A 109.7
N6 C28 H28B 109.7
C20 C28 H28B 109.7
H28A C28 H28B 108.2
C18 N1 Cu2 105.5(3)
C18 N1 H1A 110.6
Cu2 N1 H1A 110.6
C18 N1 H1B 110.6
Cu2 N1 H1B 110.6
H1A N1 H1B 108.8
C17 N2 C13 111.9(4)
C17 N2 C16 110.5(4)
C13 N2 C16 109.6(4)
C17 N2 Cu2 108.4(3)
C13 N2 Cu2 111.3(3)
C16 N2 Cu2 105.0(3)
C15 N3 Cu2 108.2(3)
C15 N3 H3A 110.0
Cu2 N3 H3A 110.0
C15 N3 H3B 110.0
Cu2 N3 H3B 110.0
H3A N3 H3B 108.4
C20 N4 Cu1 109.4(4)
C20 N4 H4A 109.8
Cu1 N4 H4A 109.8
C20 N4 H4B 109.8
Cu1 N4 H4B 109.8
H4A N4 H4B 108.2
C22 N5 Cu1 107.9(4)
C22 N5 H5A 110.1
Cu1 N5 H5A 110.1
C22 N5 H5B 110.1
Cu1 N5 H5B 110.1
H5A N5 H5B 108.4
C23 N6 C28 111.1(4)
C23 N6 C14 111.5(4)
C28 N6 C14 109.7(4)
C23 N6 Cu1 109.3(3)
C28 N6 Cu1 105.7(3)
C14 N6 Cu1 109.3(3)
C1 O1 Cu1 127.8(3)
C1 O1 Cu2 124.9(3)
Cu1 O1 Cu2 99.40(14)
C7 O2 Cu2 128.6(3)
C7 O2 Cu1 123.1(3)
Cu2 O2 Cu1 98.58(14)
H1WA O1W H1WB 105.2
H2WA O2W H2WB 109.5
O5 Cl1 O4 105.1(6)
O5 Cl1 O7 110.3(4)
O4 Cl1 O7 109.9(6)
O5 Cl1 O6 111.1(4)
O4 Cl1 O6 109.8(5)
O7 Cl1 O6 110.6(4)
O11 Cl2 O9 113.1(5)
O11 Cl2 O10 104.2(4)
O9 Cl2 O10 109.9(4)
O11 Cl2 O8 111.5(4)
O9 Cl2 O8 106.2(4)
O10 Cl2 O8 112.0(4)

loop_
_geom_bond_atom_site_label_1
_geom_bond_atom_site_label_2
_geom_bond_distance
Cu1 O1 1.942(3)
Cu1 N4 2.016(5)
Cu1 N6 2.022(4)
Cu1 N5 2.073(5)
Cu1 O2 2.117(3)
Cu2 O2 1.932(3)
Cu2 N2 2.023(4)
Cu2 N3 2.045(4)
Cu2 O1 2.084(3)
Cu2 N1 2.101(4)
C1 O1 1.351(5)
C1 C6 1.392(7)
C1 C2 1.398(7)
C2 C3 1.382(7)
C2 H2 0.9300
C3 C4 1.366(8)
C3 H3 0.9300
C4 C5 1.387(8)
C4 H4 0.9300
C5 C6 1.394(7)
C5 H5 0.9300
C6 C13 1.491(7)
C7 O2 1.345(6)
C7 C8 1.404(7)
C7 C12 1.406(7)
C8 C9 1.394(7)
C8 C14 1.503(7)
C9 C10 1.374(9)
C9 H9 0.9300
C10 C11 1.367(9)
C10 H10 0.9300
C11 C12 1.370(8)
C11 H11 0.9300
C12 H12 0.9300
C13 N2 1.492(6)
C13 H13A 0.9700
C13 H13B 0.9700
C14 N6 1.501(6)
C14 H14A 0.9700
C14 H14B 0.9700
C15 N3 1.479(7)
C15 C16 1.489(8)
C15 H15A 0.9700
C15 H15B 0.9700
C16 N2 1.504(6)
C16 H16A 0.9700
C16 H16B 0.9700
C17 C18 1.479(8)
C17 N2 1.491(6)
C17 H17A 0.9700
C17 H17B 0.9700
C18 N1 1.477(7)
C18 H18A 0.9700
C18 H18B 0.9700
C20 N4 1.484(8)
C20 C28 1.503(9)
C20 H20A 0.9700
C20 H20B 0.9700
C22 N5 1.449(8)
C22 C23 1.518(8)
C22 H22A 0.9700
C22 H22B 0.9700
C23 N6 1.490(7)
C23 H23A 0.9700
C23 H23B 0.9700
C28 N6 1.492(7)
C28 H28A 0.9700
C28 H28B 0.9700
N1 H1A 0.8900
N1 H1B 0.8900
N3 H3A 0.8900
N3 H3B 0.8900
N4 H4A 0.8900
N4 H4B 0.8900
N5 H5A 0.8900
N5 H5B 0.8900
O4 Cl1 1.376(7)
O5 Cl1 1.352(6)
O6 Cl1 1.408(5)
O7 Cl1 1.408(6)
O8 Cl2 1.387(5)
O9 Cl2 1.379(6)
O10 Cl2 1.380(6)
O11 Cl2 1.362(6)
O1W H1WA 0.7302
O1W H1WB 0.8613
O2W H2WA 0.8500
O2W H2WB 0.8500

loop_
_geom_torsion_atom_site_label_1
_geom_torsion_atom_site_label_2
_geom_torsion_atom_site_label_3
_geom_torsion_atom_site_label_4
_geom_torsion
O1 C1 C2 C3 178.7(5)
C6 C1 C2 C3 -2.0(7)
C1 C2 C3 C4 0.8(8)
C2 C3 C4 C5 0.2(8)
C3 C4 C5 C6 -0.1(8)
O1 C1 C6 C5 -178.6(4)
C2 C1 C6 C5 2.1(7)
O1 C1 C6 C13 4.2(7)
C2 C1 C6 C13 -175.1(5)
C4 C5 C6 C1 -1.1(8)
C4 C5 C6 C13 176.2(5)
O2 C7 C8 C9 -176.0(4)
C12 C7 C8 C9 3.6(7)
O2 C7 C8 C14 5.5(7)
C12 C7 C8 C14 -174.9(4)
C7 C8 C9 C10 -2.4(8)
C14 C8 C9 C10 176.1(5)
C8 C9 C10 C11 -0.2(9)
C9 C10 C11 C12 1.6(9)
C10 C11 C12 C7 -0.4(8)
O2 C7 C12 C11 177.3(5)
C8 C7 C12 C11 -2.3(7)
C1 C6 C13 N2 -59.1(6)
C5 C6 C13 N2 123.8(5)
C9 C8 C14 N6 117.5(5)
C7 C8 C14 N6 -64.0(6)
N3 C15 C16 N2 -51.5(6)
N2 C17 C18 N1 -53.0(6)
N5 C22 C23 N6 -47.7(7)
N4 C20 C28 N6 -48.1(7)
C17 C18 N1 Cu2 44.0(5)
C18 C17 N2 C13 156.7(4)
C18 C17 N2 C16 -80.9(5)
C18 C17 N2 Cu2 33.6(5)
C6 C13 N2 C17 -57.6(6)
C6 C13 N2 C16 179.5(4)
C6 C13 N2 Cu2 63.8(5)
C15 C16 N2 C17 158.9(4)
C15 C16 N2 C13 -77.4(5)
C15 C16 N2 Cu2 42.2(5)
C16 C15 N3 Cu2 33.3(5)
C28 C20 N4 Cu1 28.0(7)
C23 C22 N5 Cu1 42.8(6)
C22 C23 N6 C28 -88.3(6)
C22 C23 N6 C14 149.0(5)
C22 C23 N6 Cu1 28.0(6)
C20 C28 N6 C23 161.8(5)
C20 C28 N6 C14 -74.5(6)
C20 C28 N6 Cu1 43.3(6)
C8 C14 N6 C23 -54.5(6)
C8 C14 N6 C28 -178.0(4)
C8 C14 N6 Cu1 66.5(5)
C6 C1 O1 Cu1 176.2(3)
C2 C1 O1 Cu1 -4.5(6)
C6 C1 O1 Cu2 33.8(6)
C2 C1 O1 Cu2 -146.9(4)
C8 C7 O2 Cu2 173.5(3)
C12 C7 O2 Cu2 -6.1(7)
C8 C7 O2 Cu1 35.1(6)
C12 C7 O2 Cu1 -144.5(4)
